data_9004352
loop_
_publ_author_name
'Oberti, R.'
'Sardone, N.'
'Hawthorne, F. C.'
'Raudsepp, M.'
'Turnock, A. C.'

_publ_section_title
;
 Synthesis and crystal-structure refinement of synthetic fluor-pargasite
 Sample: FP1  [note: ideal = NaCa2(Mg4Al)(Si6Al2)O22(OH)2]
;
_journal_name_full 'The Canadian Mineralogist'
_journal_page_first 25
_journal_page_last 31
_journal_volume 33
_journal_year 1995
_chemical_compound_source Synthetic
_chemical_formula_sum 'Al2.762 Ca2.12 F2 Mg4.306 Na0.85 O22 Si6.012'
_chemical_name_mineral Fluoropargasite
_space_group_IT_number 12
_symmetry_space_group_name_Hall '-C 2y'
_symmetry_space_group_name_H-M 'C 1 2/m 1'
_cell_angle_alpha 90
_cell_angle_beta 105.30
_cell_angle_gamma 90
_cell_length_a 9.820
_cell_length_b 17.896
_cell_length_c 5.294
_cell_formula_units_Z 2
_cell_volume 897.386
_database_code_amcsd 0005425
_exptl_crystal_density_diffrn 3.118
_cod_original_formula_sum 'Si6.012 Al2.762 Mg4.306 Ca2.12 Na.85 O22 F2'
_cod_database_code 9004352

loop_
_space_group_symop_operation_xyz
x,y,z
1/2+x,1/2+y,z
x,-y,z
1/2+x,1/2-y,z
-x,y,-z
1/2-x,1/2+y,-z
-x,-y,-z
1/2-x,1/2-y,-z

loop_
_atom_site_label
_atom_site_fract_x
_atom_site_fract_y
_atom_site_fract_z
_atom_site_occupancy
_atom_site_U_iso_or_equiv
SiT1 0.28210 0.08540 0.30430 0.52500 0.00557
AlT1 0.28210 0.08540 0.30430 0.47500 0.00557
SiT2 0.29130 0.17330 0.81470 0.97800 0.00608
AlT2 0.29130 0.17330 0.81470 0.02200 0.00608
MgM1 0.00000 0.08940 0.50000 1.00000 0.00646
AlM2 0.00000 0.17540 0.00000 0.38700 0.00633
MgM2 0.00000 0.17540 0.00000 0.61300 0.00633
MgM3 0.00000 0.00000 0.00000 1.00000 0.00595
CaM4 0.00000 0.27940 0.50000 0.48000 0.00937
MgM4 0.00000 0.27940 0.50000 0.02000 0.00937
CaM4* 0.00000 0.25360 0.50000 0.48000 0.01127
MgM4* 0.00000 0.25360 0.50000 0.02000 0.01127
NaA 0.00000 0.50000 0.00000 0.17000 0.05117
CaA 0.00000 0.50000 0.00000 0.04000 0.05117
NaA(m) 0.04010 0.50000 0.09440 0.17000 0.03610
CaA(m) 0.04010 0.50000 0.09440 0.04000 0.03610
NaA(2) 0.00000 0.47130 0.00000 0.17000 0.02533
CaA(2) 0.00000 0.47130 0.00000 0.04000 0.02533
O1 0.10690 0.08710 0.21670 1.00000 0.00899
O2 0.11850 0.17220 0.73570 1.00000 0.00874
F3 0.10440 0.00000 0.71230 1.00000 0.00975
O4 0.36700 0.25170 0.78980 1.00000 0.01127
O5 0.35270 0.14060 0.11460 1.00000 0.01203
O6 0.34600 0.11670 0.61120 1.00000 0.01241
O7 0.34460 0.00000 0.27710 1.00000 0.01279

loop_
_cod_related_entry_id
_cod_related_entry_database
_cod_related_entry_code
1 AMCSD 0005425
